data_2237068
loop_
_publ_author_name
'Malinkin, Sergey'
'Pavlenko, Vadim A.'
'Gumienna-Kontecka, Elzbieta'
'Prisyazhnaya, Elena V.'
'Iskenderov, Turganbay S.'

_publ_section_title
;
 (3-Acetyl-5-carboxylato-4-methyl-1<i>H</i>-pyrazol-1-ido-\k^2^<i>N</i>^1^,<i>O</i>^5^)aqua[(pyridin-2-yl)methanamine-\k^2^<i>N</i>,<i>N</i>']copper(II)
;
_journal_coeditor_code XU5636
_journal_issue 12
_journal_name_full 'Acta Crystallographica Section E'
_journal_page_first m1455
_journal_page_last m1456
_journal_paper_doi 10.1107/S1600536812044959
_journal_volume 68
_journal_year 2012
_chemical_formula_iupac '[Cu (C7 H6 N2 O3) (C6 H8 N2) (H2 O)]'
_chemical_formula_moiety 'C13 H16 Cu N4 O4'
_chemical_formula_sum 'C13 H16 Cu N4 O4'
_chemical_formula_weight 355.84
_chemical_name_systematic
;
(3-Acetyl-5-carboxylato-4-methyl-1<i>H</i>-pyrazol-1-ido-
\k^2^<i>N</i>^1^,<i>O</i>^5^)aqua[(pyridin-2-yl)methanamine-
\k^2^<i>N</i>,<i>N</i>']copper(II)
;
_space_group_IT_number 2
_symmetry_cell_setting triclinic
_symmetry_space_group_name_Hall '-P 1'
_symmetry_space_group_name_H-M 'P -1'
_atom_sites_solution_hydrogens geom
_atom_sites_solution_primary direct
_atom_sites_solution_secondary difmap
_audit_creation_method SHELXL-97
_cell_angle_alpha 90.695(6)
_cell_angle_beta 105.935(4)
_cell_angle_gamma 110.232(4)
_cell_formula_units_Z 2
_cell_length_a 7.3063(2)
_cell_length_b 8.3258(5)
_cell_length_c 13.1260(7)
_cell_measurement_reflns_used 2567
_cell_measurement_temperature 120(2)
_cell_measurement_theta_max 28.48
_cell_measurement_theta_min 2.95
_cell_volume 715.32(7)
_computing_cell_refinement 'DENZO/SCALEPACK (Otwinowski & Minor, 1997)'
_computing_data_collection 'COLLECT (Nonius, 2000)'
_computing_data_reduction 'DENZO/SCALEPACK (Otwinowski & Minor, 1997)'
_computing_molecular_graphics 'DIAMOND (Brandenburg, 2009)'
_computing_publication_material 'SHELXL97 (Sheldrick, 2008)'
_computing_structure_refinement 'SHELXL97 (Sheldrick, 2008)'
_computing_structure_solution 'SIR2004 (Burla <i>et al.</i>, 2005)'
_diffrn_ambient_temperature 120(2)
_diffrn_detector_area_resol_mean 9
_diffrn_measured_fraction_theta_full 0.998
_diffrn_measured_fraction_theta_max 0.898
_diffrn_measurement_device '95mm CCD camera on \k-goniostat'
_diffrn_measurement_device_type 'Nonius KappaCCD'
_diffrn_measurement_method '\f scans and \w scans with \k offset'
_diffrn_radiation_monochromator 'horizontally mounted graphite crystal'
_diffrn_radiation_source 'fine-focus sealed tube'
_diffrn_radiation_type MoK\a
_diffrn_radiation_wavelength 0.71073
_diffrn_reflns_av_R_equivalents 0.0162
_diffrn_reflns_av_sigmaI/netI 0.0222
_diffrn_reflns_limit_h_max 9
_diffrn_reflns_limit_h_min -11
_diffrn_reflns_limit_k_max 13
_diffrn_reflns_limit_k_min -13
_diffrn_reflns_limit_l_max 21
_diffrn_reflns_limit_l_min -20
_diffrn_reflns_number 13527
_diffrn_reflns_theta_full 25.00
_diffrn_reflns_theta_max 35.13
_diffrn_reflns_theta_min 2.92
_exptl_absorpt_coefficient_mu 1.551
_exptl_absorpt_correction_T_max 0.9874
_exptl_absorpt_correction_T_min 0.9548
_exptl_absorpt_correction_type multi-scan
_exptl_absorpt_process_details '(DENZO/SCALEPACK; Otwinowski & Minor, 1997)'
_exptl_crystal_colour blue
_exptl_crystal_density_diffrn 1.652
_exptl_crystal_density_method 'not measured'
_exptl_crystal_description block
_exptl_crystal_F_000 366
_exptl_crystal_size_max 0.36
_exptl_crystal_size_mid 0.23
_exptl_crystal_size_min 0.13
_refine_diff_density_max 0.717
_refine_diff_density_min -0.321
_refine_ls_extinction_method none
_refine_ls_goodness_of_fit_ref 1.069
_refine_ls_hydrogen_treatment mixed
_refine_ls_matrix_type full
_refine_ls_number_parameters 217
_refine_ls_number_reflns 5715
_refine_ls_number_restraints 0
_refine_ls_restrained_S_all 1.069
_refine_ls_R_factor_all 0.0344
_refine_ls_R_factor_gt 0.0274
_refine_ls_shift/su_max 0.004
_refine_ls_shift/su_mean 0.000
_refine_ls_structure_factor_coef Fsqd
_refine_ls_weighting_details 'calc w=1/[\s^2^(Fo^2^)+(0.0477P)^2^+0.0000P] where P=(Fo^2^+2Fc^2^)/3'
_refine_ls_weighting_scheme calc
_refine_ls_wR_factor_gt 0.0723
_refine_ls_wR_factor_ref 0.0740
_reflns_number_gt 4833
_reflns_number_total 5715
_reflns_threshold_expression I>2sigma(I)
_cod_data_source_file xu5636.cif
_cod_data_source_block I
_cod_original_cell_volume 715.32(6)
_cod_database_code 2237068
_cod_database_fobs_code 2237068

loop_
_symmetry_equiv_pos_as_xyz
'x, y, z'
'-x, -y, -z'

loop_
_atom_site_type_symbol
_atom_site_label
_atom_site_fract_x
_atom_site_fract_y
_atom_site_fract_z
_atom_site_U_iso_or_equiv
_atom_site_adp_type
_atom_site_calc_flag
_atom_site_refinement_flags
_atom_site_occupancy
_atom_site_symmetry_multiplicity
Cu Cu1 0.545220(19) 0.299111(15) 0.020497(9) 0.01226(4) Uani d . 1 1
O O1 0.74298(12) 0.49534(9) -0.02392(6) 0.01456(14) Uani d . 1 1
O O2 0.85228(12) 0.57781(10) -0.16483(6) 0.01670(15) Uani d . 1 1
O O3 0.22559(13) -0.03669(11) -0.47062(6) 0.01945(16) Uani d . 1 1
O O4 0.79221(13) 0.17036(10) 0.06402(6) 0.01427(14) Uani d . 1 1
N N1 0.45340(14) 0.21529(11) -0.13062(7) 0.01267(15) Uani d . 1 1
N N2 0.30428(14) 0.08145(11) -0.19556(7) 0.01319(16) Uani d . 1 1
N N3 0.63606(14) 0.39053(11) 0.17463(7) 0.01323(15) Uani d . 1 1
N N4 0.29685(15) 0.14866(12) 0.05729(7) 0.01486(16) Uani d . 1 1
C C1 0.73803(15) 0.47312(13) -0.12234(8) 0.01244(17) Uani d . 1 1
C C2 0.57544(15) 0.31343(12) -0.18524(8) 0.01178(17) Uani d . 1 1
C C3 0.50547(16) 0.24117(13) -0.29113(8) 0.01245(17) Uani d . 1 1
C C4 0.33336(16) 0.09471(13) -0.29373(8) 0.01263(17) Uani d . 1 1
C C5 0.19154(17) -0.03454(13) -0.38437(8) 0.01427(18) Uani d . 1 1
C C6 0.00133(18) -0.16234(15) -0.36737(9) 0.0198(2) Uani d . 1 1
H H6A -0.0784 -0.2390 -0.4318 0.030 Uiso calc R 1 1
H H6B -0.0776 -0.1019 -0.3486 0.030 Uiso calc R 1 1
H H6C 0.0386 -0.2276 -0.3108 0.030 Uiso calc R 1 1
C C7 0.58880(17) 0.30559(15) -0.38093(9) 0.0172(2) Uani d . 1 1
H H7A 0.7016 0.4131 -0.3560 0.026 Uiso calc R 1 1
H H7B 0.4839 0.3224 -0.4374 0.026 Uiso calc R 1 1
H H7C 0.6345 0.2227 -0.4070 0.026 Uiso calc R 1 1
C C8 0.79957(17) 0.53218(14) 0.22340(9) 0.01563(18) Uani d . 1 1
H H8 0.8738 0.6015 0.1826 0.019 Uiso calc R 1 1
C C9 0.86018(18) 0.57730(15) 0.33271(9) 0.0189(2) Uani d . 1 1
H H9 0.9714 0.6771 0.3649 0.023 Uiso calc R 1 1
C C10 0.75138(19) 0.47038(16) 0.39326(9) 0.0204(2) Uani d . 1 1
H H10 0.7917 0.4959 0.4670 0.024 Uiso calc R 1 1
C C11 0.58221(19) 0.32535(15) 0.34283(9) 0.0187(2) Uani d . 1 1
H H11 0.5067 0.2531 0.3821 0.022 Uiso calc R 1 1
C C12 0.52770(17) 0.28997(14) 0.23287(8) 0.01449(18) Uani d . 1 1
C C13 0.34690(17) 0.13433(14) 0.17266(9) 0.01577(19) Uani d . 1 1
H H13A 0.3780 0.0310 0.1864 0.019 Uiso calc R 1 1
H H13B 0.2302 0.1252 0.1970 0.019 Uiso calc R 1 1
H H1N4 0.236(3) 0.048(2) 0.0232(14) 0.025(4) Uiso d . 1 1
H H2O4 0.773(3) 0.114(2) 0.1040(14) 0.024(4) Uiso d . 1 1
H H2N4 0.207(3) 0.194(3) 0.0389(16) 0.040(5) Uiso d . 1 1
H H1O4 0.895(3) 0.247(3) 0.0914(17) 0.041(5) Uiso d . 1 1

loop_
_atom_site_aniso_label
_atom_site_aniso_U_11
_atom_site_aniso_U_22
_atom_site_aniso_U_33
_atom_site_aniso_U_12
_atom_site_aniso_U_13
_atom_site_aniso_U_23
Cu1 0.01549(7) 0.00997(6) 0.00858(6) 0.00179(4) 0.00302(4) -0.00059(4)
O1 0.0177(4) 0.0105(3) 0.0116(3) 0.0019(3) 0.0025(3) 0.0001(2)
O2 0.0156(4) 0.0145(3) 0.0161(4) 0.0008(3) 0.0045(3) 0.0034(3)
O3 0.0233(4) 0.0230(4) 0.0110(3) 0.0081(3) 0.0041(3) -0.0014(3)
O4 0.0171(4) 0.0098(3) 0.0128(3) 0.0018(3) 0.0037(3) 0.0014(2)
N1 0.0140(4) 0.0102(4) 0.0107(4) 0.0014(3) 0.0029(3) 0.0003(3)
N2 0.0157(4) 0.0109(4) 0.0094(4) 0.0016(3) 0.0023(3) -0.0001(3)
N3 0.0147(4) 0.0134(4) 0.0118(4) 0.0059(3) 0.0033(3) -0.0005(3)
N4 0.0167(4) 0.0139(4) 0.0116(4) 0.0033(3) 0.0037(3) -0.0019(3)
C1 0.0123(4) 0.0106(4) 0.0132(4) 0.0039(3) 0.0022(3) 0.0015(3)
C2 0.0128(4) 0.0099(4) 0.0110(4) 0.0026(3) 0.0030(3) 0.0010(3)
C3 0.0137(4) 0.0133(4) 0.0102(4) 0.0047(3) 0.0037(3) 0.0015(3)
C4 0.0155(4) 0.0120(4) 0.0097(4) 0.0041(3) 0.0036(3) 0.0014(3)
C5 0.0168(5) 0.0124(4) 0.0122(4) 0.0055(3) 0.0019(4) -0.0002(3)
C6 0.0207(5) 0.0167(5) 0.0146(5) 0.0008(4) 0.0015(4) -0.0017(3)
C7 0.0186(5) 0.0204(5) 0.0125(4) 0.0050(4) 0.0070(4) 0.0023(3)
C8 0.0142(4) 0.0163(5) 0.0149(5) 0.0055(4) 0.0021(4) -0.0029(3)
C9 0.0171(5) 0.0204(5) 0.0164(5) 0.0074(4) 0.0001(4) -0.0055(4)
C10 0.0227(5) 0.0260(6) 0.0117(5) 0.0112(4) 0.0012(4) -0.0034(4)
C11 0.0230(5) 0.0229(5) 0.0117(5) 0.0097(4) 0.0057(4) 0.0009(4)
C12 0.0182(5) 0.0156(4) 0.0119(4) 0.0087(4) 0.0047(4) 0.0005(3)
C13 0.0191(5) 0.0152(4) 0.0133(4) 0.0055(4) 0.0062(4) 0.0017(3)

loop_
_atom_type_symbol
_atom_type_description
_atom_type_scat_dispersion_real
_atom_type_scat_dispersion_imag
_atom_type_scat_source
C C 0.0033 0.0016 'International Tables Vol C Tables 4.2.6.8 and 6.1.1.4'
H H 0.0000 0.0000 'International Tables Vol C Tables 4.2.6.8 and 6.1.1.4'
N N 0.0061 0.0033 'International Tables Vol C Tables 4.2.6.8 and 6.1.1.4'
O O 0.0106 0.0060 'International Tables Vol C Tables 4.2.6.8 and 6.1.1.4'
Cu Cu 0.3201 1.2651 'International Tables Vol C Tables 4.2.6.8 and 6.1.1.4'

loop_
_geom_angle_atom_site_label_1
_geom_angle_atom_site_label_2
_geom_angle_atom_site_label_3
_geom_angle
N1 Cu1 O1 82.74(3)
N1 Cu1 N3 178.33(4)
O1 Cu1 N3 96.71(3)
N1 Cu1 N4 97.67(4)
O1 Cu1 N4 162.48(4)
N3 Cu1 N4 82.38(4)
N1 Cu1 O4 94.29(3)
O1 Cu1 O4 88.99(3)
N3 Cu1 O4 87.27(3)
N4 Cu1 O4 108.40(4)
C1 O1 Cu1 113.96(6)
Cu1 O4 H2O4 109.7(14)
Cu1 O4 H1O4 104.8(15)
H2O4 O4 H1O4 106(2)
N2 N1 C2 110.24(8)
N2 N1 Cu1 136.81(7)
C2 N1 Cu1 112.89(7)
N1 N2 C4 106.46(8)
C12 N3 C8 119.53(9)
C12 N3 Cu1 114.19(7)
C8 N3 Cu1 126.10(8)
C13 N4 Cu1 110.41(7)
C13 N4 H1N4 109.1(12)
Cu1 N4 H1N4 116.1(11)
C13 N4 H2N4 110.5(13)
Cu1 N4 H2N4 107.6(13)
H1N4 N4 H2N4 102.8(17)
O2 C1 O1 124.10(9)
O2 C1 C2 120.82(9)
O1 C1 C2 115.01(9)
N1 C2 C3 109.44(9)
N1 C2 C1 114.77(8)
C3 C2 C1 135.63(9)
C2 C3 C4 103.02(9)
C2 C3 C7 128.53(10)
C4 C3 C7 128.43(9)
N2 C4 C3 110.82(9)
N2 C4 C5 119.92(9)
C3 C4 C5 129.26(9)
O3 C5 C4 121.35(10)
O3 C5 C6 121.30(10)
C4 C5 C6 117.34(9)
C5 C6 H6A 109.5
C5 C6 H6B 109.5
H6A C6 H6B 109.5
C5 C6 H6C 109.5
H6A C6 H6C 109.5
H6B C6 H6C 109.5
C3 C7 H7A 109.5
C3 C7 H7B 109.5
H7A C7 H7B 109.5
C3 C7 H7C 109.5
H7A C7 H7C 109.5
H7B C7 H7C 109.5
N3 C8 C9 121.77(11)
N3 C8 H8 119.1
C9 C8 H8 119.1
C8 C9 C10 118.62(11)
C8 C9 H9 120.7
C10 C9 H9 120.7
C9 C10 C11 119.49(10)
C9 C10 H10 120.3
C11 C10 H10 120.3
C12 C11 C10 118.78(11)
C12 C11 H11 120.6
C10 C11 H11 120.6
N3 C12 C11 121.76(10)
N3 C12 C13 116.41(9)
C11 C12 C13 121.81(10)
N4 C13 C12 110.16(9)
N4 C13 H13A 109.6
C12 C13 H13A 109.6
N4 C13 H13B 109.6
C12 C13 H13B 109.6
H13A C13 H13B 108.1

loop_
_geom_bond_atom_site_label_1
_geom_bond_atom_site_label_2
_geom_bond_distance
_geom_bond_publ_flag
Cu1 N1 1.9451(9) y
Cu1 N3 1.9973(9) y
Cu1 N4 2.0048(10) y
Cu1 O1 1.9874(8) y
Cu1 O4 2.3492(8) y
O1 C1 1.2917(13) ?
O2 C1 1.2376(13) ?
O3 C5 1.2252(13) ?
O4 H2O4 0.717(18) ?
O4 H1O4 0.78(2) ?
N1 N2 1.3351(12) ?
N1 C2 1.3558(13) ?
N2 C4 1.3622(13) ?
N3 C12 1.3422(14) ?
N3 C8 1.3473(14) ?
N4 C13 1.4736(14) ?
N4 H1N4 0.849(17) ?
N4 H2N4 0.84(2) ?
C1 C2 1.4842(14) ?
C2 C3 1.3899(14) ?
C3 C4 1.4087(14) ?
C3 C7 1.4937(15) ?
C4 C5 1.4724(15) ?
C5 C6 1.5055(16) ?
C6 H6A 0.9600 ?
C6 H6B 0.9600 ?
C6 H6C 0.9600 ?
C7 H7A 0.9600 ?
C7 H7B 0.9600 ?
C7 H7C 0.9600 ?
C8 C9 1.3852(15) ?
C8 H8 0.9300 ?
C9 C10 1.3895(18) ?
C9 H9 0.9300 ?
C10 C11 1.3868(17) ?
C10 H10 0.9300 ?
C11 C12 1.3862(15) ?
C11 H11 0.9300 ?
C12 C13 1.5056(15) ?
C13 H13A 0.9700 ?
C13 H13B 0.9700 ?

loop_
_geom_hbond_atom_site_label_D
_geom_hbond_atom_site_label_H
_geom_hbond_atom_site_label_A
_geom_hbond_site_symmetry_A
_geom_hbond_distance_DH
_geom_hbond_distance_HA
_geom_hbond_distance_DA
_geom_hbond_angle_DHA
O4 H1O4 O2 2_765 0.78(2) 1.90(2) 2.6782(11) 176(2)
O4 H2O4 N2 2_655 0.717(18) 2.049(18) 2.7581(12) 169.7(19)
N4 H1N4 O4 2_655 0.849(17) 2.055(17) 2.8542(12) 156.6(16)
N4 H2N4 O1 2_665 0.84(2) 2.50(2) 3.1017(13) 128.6(16)

loop_
_geom_torsion_atom_site_label_1
_geom_torsion_atom_site_label_2
_geom_torsion_atom_site_label_3
_geom_torsion_atom_site_label_4
_geom_torsion
N1 Cu1 O1 C1 -6.64(7)
N3 Cu1 O1 C1 174.95(7)
N4 Cu1 O1 C1 -99.11(13)
O4 Cu1 O1 C1 87.82(7)
O1 Cu1 N1 N2 -176.05(11)
N3 Cu1 N1 N2 -105.3(12)
N4 Cu1 N1 N2 -13.71(11)
O4 Cu1 N1 N2 95.53(11)
O1 Cu1 N1 C2 7.03(7)
N3 Cu1 N1 C2 77.8(12)
N4 Cu1 N1 C2 169.36(7)
O4 Cu1 N1 C2 -81.40(7)
C2 N1 N2 C4 0.33(12)
Cu1 N1 N2 C4 -176.65(8)
N1 Cu1 N3 C12 107.5(12)
O1 Cu1 N3 C12 178.03(7)
N4 Cu1 N3 C12 15.67(8)
O4 Cu1 N3 C12 -93.31(8)
N1 Cu1 N3 C8 -77.6(12)
O1 Cu1 N3 C8 -7.01(9)
N4 Cu1 N3 C8 -169.37(9)
O4 Cu1 N3 C8 81.65(9)
N1 Cu1 N4 C13 158.90(7)
O1 Cu1 N4 C13 -110.94(12)
N3 Cu1 N4 C13 -22.79(7)
O4 Cu1 N4 C13 61.76(8)
Cu1 O1 C1 O2 -178.07(8)
Cu1 O1 C1 C2 4.84(11)
N2 N1 C2 C3 -0.44(12)
Cu1 N1 C2 C3 177.32(7)
N2 N1 C2 C1 175.79(8)
Cu1 N1 C2 C1 -6.45(11)
O2 C1 C2 N1 -176.16(10)
O1 C1 C2 N1 1.03(13)
O2 C1 C2 C3 -1.25(19)
O1 C1 C2 C3 175.94(11)
N1 C2 C3 C4 0.34(11)
C1 C2 C3 C4 -174.76(11)
N1 C2 C3 C7 178.83(10)
C1 C2 C3 C7 3.7(2)
N1 N2 C4 C3 -0.11(12)
N1 N2 C4 C5 -179.58(9)
C2 C3 C4 N2 -0.14(12)
C7 C3 C4 N2 -178.64(10)
C2 C3 C4 C5 179.26(10)
C7 C3 C4 C5 0.77(19)
N2 C4 C5 O3 -172.17(10)
C3 C4 C5 O3 8.47(18)
N2 C4 C5 C6 8.75(15)
C3 C4 C5 C6 -170.61(11)
C12 N3 C8 C9 0.21(16)
Cu1 N3 C8 C9 -174.50(8)
N3 C8 C9 C10 1.62(17)
C8 C9 C10 C11 -2.07(18)
C9 C10 C11 C12 0.76(18)
C8 N3 C12 C11 -1.61(16)
Cu1 N3 C12 C11 173.71(8)
C8 N3 C12 C13 179.85(9)
Cu1 N3 C12 C13 -4.84(12)
C10 C11 C12 N3 1.12(17)
C10 C11 C12 C13 179.58(10)
Cu1 N4 C13 C12 25.68(10)
N3 C12 C13 N4 -14.04(13)
C11 C12 C13 N4 167.42(10)
